data_1529466
loop_
_publ_author_name
'Haipeng Ji'
'Zhaohui Huang'
'Zhiguo Xia'
'Maxim S. Molokeev'
'Victor V. Atuchin'
'Minghao Fang'
'Yangai Liu'

_publ_section_title
;
 Discovery of New Solid Solution Phosphors via Cation
 Substitution-Dependent Phase Transition in M3(PO4)2:Eu2+ (M = Ca/Sr/Ba)
 Quasi-Binary Sets
;
_journal_issue 0
_journal_name_full 'The Journal of Physical Chemistry C'
_journal_page_first 2038
_journal_page_last 2045
_journal_paper_doi 10.1021/jp509743r
_journal_volume 119
_journal_year 2015
_chemical_formula_moiety '7(O4 P), 11(Ca)'
_chemical_formula_sum 'Ca11 O28 P7'
_chemical_formula_weight 1105.67
_space_group_IT_number 161
_symmetry_cell_setting trigonal
_symmetry_space_group_name_Hall 'R 3 -2"c'
_symmetry_space_group_name_H-M 'R 3 c :H'
_cell_angle_alpha 90
_cell_angle_beta 90
_cell_angle_gamma 120
_cell_formula_units_Z 6
_cell_length_a 10.44140(20)
_cell_length_b 10.44140(20)
_cell_length_c 37.42080(83)
_cell_measurement_temperature 300
_cell_volume 3533.14(12)
_diffrn_ambient_temperature 300
_diffrn_measurement_device_type
;
D8 ADVANCE Bruker
;
_diffrn_radiation_monochromator none
_diffrn_radiation_probe x-ray
_diffrn_radiation_type
;
 Cu K\a~1~~2~
;
_exptl_absorpt_coefficient_mu 27.167
_exptl_crystal_density_diffrn 3.117877
_pd_char_colour
;
colourless
;
_pd_meas_2theta_range_inc 0.02
_pd_meas_2theta_range_max 110
_pd_meas_2theta_range_min 5
_pd_meas_scan_method step
_pd_proc_ls_pref_orient_corr
;
Anisotropic model of PO. Spherical harmonics 8 ordrer.
 Jarvinen (1993). Application of symmetrized harmonics expansion to correction
of the preferred orientation effect. - J. Appl. Cryst. 26 p525-531.
;
_pd_proc_ls_profile_function PearsonVII
_pd_proc_ls_prof_R_factor 6.893
_pd_proc_ls_prof_wR_expected 7.007
_pd_proc_ls_prof_wR_factor 9.869
_pd_proc_number_of_points 5250
_pd_spec_mount_mode reflection
_refine_ls_goodness_of_fit_all 1.408
_refine_ls_R_I_factor 4.40
_refine_ls_shift/su_max 0.01000
_cod_data_source_file Ca3PO42_Eu.cif
_cod_data_source_block a
_cod_original_cell_volume 3533.14(16)
_cod_original_sg_symbol_Hall
;
R 3 -2"c
;
_cod_original_sg_symbol_H-M R3c
_cod_original_formula_sum
;
Ca11 O28 P7
;
_cod_database_code 1529466
_cod_database_fobs_code 1529466

loop_
_symmetry_equiv_pos_as_xyz
'x, y, z'
'-x+y, -x, z'
'-x+y, y, z+1/2'
'-x+y+1/3, -x-1/3, z-1/3'
'-x+y+1/3, y-1/3, z+1/6'
'-x+y-1/3, -x+1/3, z+1/3'
'-x+y-1/3, y+1/3, z-1/6'
'-y, -x, z+1/2'
'-y, x-y, z'
'-y+1/3, -x-1/3, z+1/6'
'-y+1/3, x-y-1/3, z-1/3'
'-y-1/3, -x+1/3, z-1/6'
'-y-1/3, x-y+1/3, z+1/3'
'x, x-y, z+1/2'
'x+1/3, y-1/3, z-1/3'
'x+1/3, x-y-1/3, z+1/6'
'x-1/3, y+1/3, z+1/3'
'x-1/3, x-y+1/3, z-1/6'

loop_
_atom_site_label
_atom_site_type_symbol
_atom_site_fract_x
_atom_site_fract_y
_atom_site_fract_z
_atom_site_occupancy
_atom_site_B_iso_or_equiv
Ca1 Ca 0.72518(57) 0.85699(74) 0.16735(28) 1 0.50(16)
Ca2 Ca 0.61947(56) 0.82203(73) -0.03262(27) 1 0.50(18)
Ca3 Ca 0.72884(41) 0.85106(58) 0.06220(28) 1 0.50(15)
Ca4 Ca 0 0 -0.08389(29) 1 1.00(22)
Ca5 Ca 0 0 0.73468(36) 1 0.96(18)
P1 P 0 0 0 1 0.90(14)
P2 P 0.68858(59) 0.86608(78) 0.86880(33) 1 0.90(14)
P3 P 0.65101(90) 0.8398(10) 0.76628(31) 1 0.90(14)
O1 O 0.7279(16) -0.0959(13) -0.09047(45) 1 0.51(15)
O2 O 0.7556(18) 0.7647(16) 0.85846(45) 1 0.51(15)
O3 O 0.7305(17) 0.0023(14) 0.84792(43) 1 0.51(15)
O4 O 0.5129(13) 0.7564(21) 0.86141(41) 1 0.51(15)
O5 O 0.6023(16) -0.0308(14) 0.78187(49) 1 0.51(15)
O6 O 0.5636(14) 0.6874(15) 0.78620(49) 1 0.51(15)
O7 O 0.0831(19) 0.9021(19) 0.77941(39) 1 0.51(15)
O8 O 0.6293(14) 0.8307(15) 0.72850(42) 1 0.51(15)
O9 O -0.0058(16) 0.8451(12) -0.02189(45) 1 0.51(15)
O10 O 0 0 0.03559(69) 1 0.51(15)

loop_
_diffrn_radiation_wavelength
_diffrn_radiation_wavelength_wt
1.5406 1.0000
1.5443 0.5000

loop_
_geom_angle_atom_site_label_1
_geom_angle_atom_site_label_2
_geom_angle_atom_site_label_3
_geom_angle
_geom_angle_site_symmetry_1
_geom_angle_site_symmetry_3
O2 P2 O1 104.9(10) 1_555 1_566

loop_
_geom_bond_atom_site_label_1
_geom_bond_atom_site_label_2
_geom_bond_distance
_geom_bond_site_symmetry_2
Ca1 O6 2.26(2) 6_664
Ca1 O4 2.38(3) 6_664
Ca1 O8 2.448(19) 14_564
Ca1 O9 2.405(17) 10_665
Ca1 O5 2.35(2) 13_654
